data_4072406
loop_
_publ_author_name
'Mazzeo, Mina'
'Lamberti, Marina'
'Massa, Antonio'
'Scettri, Arrigo'
'Pellecchia, Claudio'
'Peters, Jonas C.'

_publ_contact_author 'Mina Mazzeo'
_publ_section_title
;
 Phosphido Pincer Complexes of Palladium as New Efficient Catalysts for
 Allylation of Aldehydes
;
_journal_issue 22
_journal_name_full Organometallics
_journal_page_first 5741
_journal_paper_doi 10.1021/om8008537
_journal_volume 27
_journal_year 2008
_chemical_formula_moiety 'C24 H36 Cl P3 Pd'
_chemical_formula_sum 'C24 H36 Cl P3 Pd'
_chemical_formula_weight 559.29
_chemical_name_systematic 'bis(2-di-iso-propylphosphinophenyl)phosphidepalladiumchloride   '
_space_group_IT_number 14
_symmetry_cell_setting monoclinic
_symmetry_space_group_name_Hall '-P 2yn'
_symmetry_space_group_name_H-M 'P 1 21/n 1'
_atom_sites_solution_hydrogens geom
_atom_sites_solution_primary direct
_atom_sites_solution_secondary difmap
_audit_creation_method SHELXL-97
_cell_angle_alpha 90.00
_cell_angle_beta 102.12(3)
_cell_angle_gamma 90.00
_cell_formula_units_Z 4
_cell_length_a 14.310(4)
_cell_length_b 11.988(5)
_cell_length_c 15.352(7)
_cell_measurement_reflns_used 8015
_cell_measurement_temperature 100(2)
_cell_measurement_theta_max 39.91
_cell_measurement_theta_min 2.19
_cell_volume 2574.9(18)
_computing_cell_refinement 'Bruker SMART'
_computing_data_collection 'Bruker SMART'
_computing_data_reduction 'Bruker SAINT'
_computing_molecular_graphics 'Bruker SHELXTL'
_computing_publication_material 'Bruker SHELXTL'
_computing_structure_refinement 'SHELXL-97 (Sheldrick, 1997)'
_computing_structure_solution 'SHELXS-97 (Sheldrick, 1990)'
_diffrn_ambient_temperature 100(2)
_diffrn_measured_fraction_theta_full 0.879
_diffrn_measured_fraction_theta_max 0.879
_diffrn_measurement_device_type 'CCD area detector'
_diffrn_measurement_method 'phi and omega scans'
_diffrn_radiation_monochromator graphite
_diffrn_radiation_source 'fine-focus sealed tube'
_diffrn_radiation_type MoK\a
_diffrn_radiation_wavelength 0.71073
_diffrn_reflns_av_R_equivalents 0.1122
_diffrn_reflns_av_sigmaI/netI 0.0917
_diffrn_reflns_limit_h_max 25
_diffrn_reflns_limit_h_min -21
_diffrn_reflns_limit_k_max 21
_diffrn_reflns_limit_k_min -21
_diffrn_reflns_limit_l_max 21
_diffrn_reflns_limit_l_min -27
_diffrn_reflns_number 48836
_diffrn_reflns_theta_full 40.75
_diffrn_reflns_theta_max 40.75
_diffrn_reflns_theta_min 1.77
_exptl_absorpt_coefficient_mu 1.020
_exptl_absorpt_correction_type none
_exptl_crystal_colour orange
_exptl_crystal_density_diffrn 1.443
_exptl_crystal_density_meas 0
_exptl_crystal_density_method 'not measured'
_exptl_crystal_description block
_exptl_crystal_F_000 1152
_refine_diff_density_max 3.118
_refine_diff_density_min -1.119
_refine_diff_density_rms 0.172
_refine_ls_extinction_method none
_refine_ls_goodness_of_fit_ref 1.209
_refine_ls_hydrogen_treatment mixed
_refine_ls_matrix_type full
_refine_ls_number_parameters 270
_refine_ls_number_reflns 14690
_refine_ls_number_restraints 0
_refine_ls_restrained_S_all 1.209
_refine_ls_R_factor_all 0.0895
_refine_ls_R_factor_gt 0.0469
_refine_ls_shift/su_max 0.038
_refine_ls_shift/su_mean 0.004
_refine_ls_structure_factor_coef Fsqd
_refine_ls_weighting_details 'calc w=1/[\s^2^(Fo^2^)+(0.0000P)^2^+0.0000P] where P=(Fo^2^+2Fc^2^)/3'
_refine_ls_weighting_scheme calc
_refine_ls_wR_factor_gt 0.0866
_refine_ls_wR_factor_ref 0.0961
_reflns_number_gt 9220
_reflns_number_total 14690
_reflns_threshold_expression >2sigma(I)
_cod_data_source_file om8008537_si_002.cif
_cod_data_source_block mm03
_cod_depositor_comments
;
The following automatic conversions were performed:

'_symmetry_cell_setting' value 'Monoclinic' changed to 'monoclinic'
according to /home/saulius/struct/CIF-dictionaries/cif_core.dic
dictionary named 'cif_core.dic' version 2.4.1 from 2010-06-29.

Automatic conversion script
Id: cif_fix_values 1715 2011-07-08 13:25:40Z adriana 
;
_cod_original_cell_volume 2574.7(17)
_cod_original_sg_symbol_H-M P2(1)/n
_cod_database_code 4072406

loop_
_symmetry_equiv_pos_as_xyz
'x, y, z'
'-x+1/2, y+1/2, -z+1/2'
'-x, -y, -z'
'x-1/2, -y-1/2, z-1/2'

loop_
_atom_site_label
_atom_site_type_symbol
_atom_site_fract_x
_atom_site_fract_y
_atom_site_fract_z
_atom_site_U_iso_or_equiv
_atom_site_adp_type
_atom_site_occupancy
_atom_site_symmetry_multiplicity
_atom_site_calc_flag
_atom_site_refinement_flags
Pd1 Pd 0.510274(10) 0.870875(11) 0.240353(9) 0.01341(4) Uani 1 1 d .
Cl1 Cl 0.64399(3) 0.95627(4) 0.33997(3) 0.02438(10) Uani 1 1 d .
P1 P 0.39037(3) 0.76719(4) 0.16168(3) 0.01531(9) Uani 1 1 d .
P2 P 0.60445(3) 0.77862(4) 0.16038(3) 0.01558(9) Uani 1 1 d .
P3 P 0.38824(3) 0.96906(4) 0.28345(3) 0.01604(9) Uani 1 1 d .
C1 C 0.28716(13) 0.86220(16) 0.13343(12) 0.0183(3) Uani 1 1 d .
C2 C 0.20914(15) 0.84803(19) 0.06164(14) 0.0249(4) Uani 1 1 d .
H2 H 0.2126 0.7939 0.0172 0.030 Uiso 1 1 calc R
C3 C 0.12735(15) 0.9119(2) 0.05485(16) 0.0309(5) Uani 1 1 d .
H3 H 0.0757 0.9022 0.0053 0.037 Uiso 1 1 calc R
C4 C 0.12004(16) 0.9907(2) 0.12047(16) 0.0308(5) Uani 1 1 d .
H4 H 0.0631 1.0329 0.1164 0.037 Uiso 1 1 calc R
C5 C 0.19645(15) 1.00664(19) 0.19131(14) 0.0255(4) Uani 1 1 d .
H5 H 0.1920 1.0603 0.2358 0.031 Uiso 1 1 calc R
C6 C 0.28059(14) 0.94394(17) 0.19793(13) 0.0202(4) Uani 1 1 d .
C7 C 0.36538(15) 0.92640(18) 0.39262(13) 0.0218(4) Uani 1 1 d .
H7 H 0.4204 0.9543 0.4389 0.026 Uiso 1 1 calc R
C8 C 0.36659(19) 0.79887(19) 0.39953(15) 0.0312(5) Uani 1 1 d .
H8A H 0.3619 0.7768 0.4599 0.047 Uiso 1 1 calc R
H8B H 0.4263 0.7702 0.3865 0.047 Uiso 1 1 calc R
H8C H 0.3123 0.7681 0.3565 0.047 Uiso 1 1 calc R
C9 C 0.27520(18) 0.9751(2) 0.41510(15) 0.0336(5) Uani 1 1 d .
H9A H 0.2190 0.9444 0.3745 0.050 Uiso 1 1 calc R
H9B H 0.2758 1.0565 0.4086 0.050 Uiso 1 1 calc R
H9C H 0.2727 0.9560 0.4766 0.050 Uiso 1 1 calc R
C10 C 0.39797(15) 1.12223(17) 0.28792(14) 0.0227(4) Uani 1 1 d .
H10 H 0.3341 1.1534 0.2918 0.027 Uiso 1 1 calc R
C11 C 0.47106(18) 1.1620(2) 0.36931(17) 0.0340(5) Uani 1 1 d .
H11A H 0.5327 1.1261 0.3701 0.051 Uiso 1 1 calc R
H11B H 0.4490 1.1424 0.4236 0.051 Uiso 1 1 calc R
H11C H 0.4783 1.2431 0.3664 0.051 Uiso 1 1 calc R
C12 C 0.4235(2) 1.1650(2) 0.20193(17) 0.0374(6) Uani 1 1 d .
H12A H 0.4186 1.2465 0.1999 0.056 Uiso 1 1 calc R
H12B H 0.3792 1.1331 0.1505 0.056 Uiso 1 1 calc R
H12C H 0.4890 1.1427 0.2003 0.056 Uiso 1 1 calc R
C13 C 0.42800(13) 0.72004(15) 0.06010(11) 0.0158(3) Uani 1 1 d .
C14 C 0.36748(14) 0.66701(16) -0.01137(12) 0.0182(3) Uani 1 1 d .
H14 H 0.3005 0.6667 -0.0145 0.022 Uiso 1 1 calc R
C15 C 0.40403(14) 0.61488(16) -0.07776(12) 0.0191(4) Uani 1 1 d .
H15 H 0.3616 0.5827 -0.1273 0.023 Uiso 1 1 calc R
C16 C 0.50165(15) 0.60928(16) -0.07259(12) 0.0197(4) Uani 1 1 d .
H16 H 0.5261 0.5727 -0.1180 0.024 Uiso 1 1 calc R
C17 C 0.56339(15) 0.65731(17) -0.00097(13) 0.0206(4) Uani 1 1 d .
H17 H 0.6305 0.6514 0.0039 0.025 Uiso 1 1 calc R
C18 C 0.52725(13) 0.71474(15) 0.06449(12) 0.0163(3) Uani 1 1 d .
C19 C 0.67819(14) 0.66249(17) 0.21509(13) 0.0222(4) Uani 1 1 d .
H19 H 0.7002 0.6172 0.1685 0.027 Uiso 1 1 calc R
C20 C 0.61488(17) 0.58924(18) 0.26069(14) 0.0274(4) Uani 1 1 d .
H20A H 0.6490 0.5203 0.2818 0.041 Uiso 1 1 calc R
H20B H 0.5557 0.5710 0.2180 0.041 Uiso 1 1 calc R
H20C H 0.5994 0.6296 0.3114 0.041 Uiso 1 1 calc R
C21 C 0.76566(16) 0.70320(19) 0.28235(15) 0.0300(5) Uani 1 1 d .
H21A H 0.7450 0.7479 0.3283 0.045 Uiso 1 1 calc R
H21B H 0.8056 0.7489 0.2518 0.045 Uiso 1 1 calc R
H21C H 0.8025 0.6389 0.3102 0.045 Uiso 1 1 calc R
C22 C 0.68269(14) 0.87904(18) 0.11901(13) 0.0221(4) Uani 1 1 d .
H22 H 0.7203 0.9182 0.1726 0.026 Uiso 1 1 calc R
C23 C 0.75523(16) 0.8306(2) 0.06943(16) 0.0307(5) Uani 1 1 d .
H23A H 0.7220 0.8039 0.0108 0.046 Uiso 1 1 calc R
H23B H 0.7890 0.7684 0.1037 0.046 Uiso 1 1 calc R
H23C H 0.8013 0.8885 0.0620 0.046 Uiso 1 1 calc R
C24 C 0.62115(17) 0.96785(19) 0.06294(15) 0.0284(4) Uani 1 1 d .
H24A H 0.6624 1.0265 0.0472 0.043 Uiso 1 1 calc R
H24B H 0.5773 1.0003 0.0972 0.043 Uiso 1 1 calc R
H24C H 0.5843 0.9337 0.0084 0.043 Uiso 1 1 calc R

loop_
_atom_site_aniso_label
_atom_site_aniso_U_11
_atom_site_aniso_U_22
_atom_site_aniso_U_33
_atom_site_aniso_U_23
_atom_site_aniso_U_13
_atom_site_aniso_U_12
Pd1 0.00990(5) 0.01587(6) 0.01467(6) -0.00118(5) 0.00309(4) 0.00036(5)
Cl1 0.01368(19) 0.0278(2) 0.0293(2) -0.01241(19) -0.00080(18) 0.00007(18)
P1 0.01112(19) 0.0184(2) 0.01658(19) 0.00085(16) 0.00325(16) -0.00130(17)
P2 0.01038(19) 0.0183(2) 0.0178(2) -0.00426(17) 0.00230(16) 0.00040(17)
P3 0.0137(2) 0.0183(2) 0.0178(2) 0.00121(17) 0.00689(17) 0.00185(17)
C1 0.0113(7) 0.0228(9) 0.0216(8) 0.0059(7) 0.0052(7) 0.0000(7)
C2 0.0183(9) 0.0297(11) 0.0254(9) 0.0027(8) 0.0014(8) -0.0004(8)
C3 0.0151(9) 0.0387(12) 0.0350(11) 0.0086(10) -0.0038(9) 0.0015(9)
C4 0.0167(9) 0.0340(12) 0.0407(12) 0.0082(10) 0.0040(9) 0.0069(9)
C5 0.0163(9) 0.0316(11) 0.0289(10) 0.0029(8) 0.0056(8) 0.0054(8)
C6 0.0130(8) 0.0244(9) 0.0243(9) 0.0051(7) 0.0064(7) 0.0013(7)
C7 0.0220(9) 0.0261(10) 0.0191(8) 0.0016(7) 0.0086(7) -0.0005(8)
C8 0.0401(13) 0.0302(11) 0.0270(10) 0.0076(9) 0.0156(10) -0.0009(10)
C9 0.0298(12) 0.0469(14) 0.0289(10) 0.0036(10) 0.0174(10) 0.0068(11)
C10 0.0227(9) 0.0170(8) 0.0305(9) 0.0015(7) 0.0101(8) 0.0052(8)
C11 0.0305(12) 0.0215(10) 0.0489(13) -0.0095(10) 0.0060(11) 0.0016(9)
C12 0.0481(15) 0.0246(10) 0.0440(13) 0.0088(10) 0.0200(12) -0.0014(11)
C13 0.0151(8) 0.0165(7) 0.0159(7) 0.0024(6) 0.0029(6) -0.0010(6)
C14 0.0156(8) 0.0204(8) 0.0174(8) 0.0008(7) 0.0004(7) -0.0030(7)
C15 0.0194(8) 0.0190(9) 0.0170(7) 0.0009(6) -0.0006(7) -0.0034(7)
C16 0.0223(9) 0.0194(9) 0.0173(8) -0.0037(6) 0.0040(7) -0.0022(7)
C17 0.0177(8) 0.0220(9) 0.0229(8) -0.0055(7) 0.0059(7) -0.0011(7)
C18 0.0140(7) 0.0176(8) 0.0170(7) -0.0026(6) 0.0026(7) -0.0010(7)
C19 0.0166(8) 0.0237(9) 0.0243(9) -0.0068(7) -0.0006(7) 0.0061(7)
C20 0.0293(11) 0.0227(9) 0.0277(10) -0.0008(8) 0.0000(9) 0.0055(9)
C21 0.0228(10) 0.0285(11) 0.0330(11) -0.0066(9) -0.0072(9) 0.0044(9)
C22 0.0166(8) 0.0279(10) 0.0232(8) -0.0090(8) 0.0075(7) -0.0058(8)
C23 0.0216(10) 0.0391(12) 0.0359(11) -0.0116(10) 0.0159(9) -0.0067(9)
C24 0.0328(12) 0.0262(10) 0.0285(10) -0.0015(8) 0.0119(9) -0.0051(9)

loop_
_atom_type_symbol
_atom_type_description
_atom_type_scat_dispersion_real
_atom_type_scat_dispersion_imag
_atom_type_scat_source
C C 0.0033 0.0016 'International Tables Vol C Tables 4.2.6.8 and 6.1.1.4'
H H 0.0000 0.0000 'International Tables Vol C Tables 4.2.6.8 and 6.1.1.4'
P P 0.1023 0.0942 'International Tables Vol C Tables 4.2.6.8 and 6.1.1.4'
Cl Cl 0.1484 0.1585 'International Tables Vol C Tables 4.2.6.8 and 6.1.1.4'
Pd Pd -0.9988 1.0072 'International Tables Vol C Tables 4.2.6.8 and 6.1.1.4'

loop_
_geom_angle_atom_site_label_1
_geom_angle_atom_site_label_2
_geom_angle_atom_site_label_3
_geom_angle
P1 Pd1 P2 85.06(3)
P1 Pd1 P3 84.17(3)
P2 Pd1 P3 164.429(19)
P1 Pd1 Cl1 170.842(19)
P2 Pd1 Cl1 93.84(3)
P3 Pd1 Cl1 98.55(3)
C13 P1 C1 110.65(9)
C13 P1 Pd1 107.33(7)
C1 P1 Pd1 105.52(7)
C18 P2 C19 104.13(9)
C18 P2 C22 107.83(9)
C19 P2 C22 108.64(10)
C18 P2 Pd1 108.20(7)
C19 P2 Pd1 117.81(7)
C22 P2 Pd1 109.72(7)
C6 P3 C10 103.70(9)
C6 P3 C7 108.86(10)
C10 P3 C7 105.59(10)
C6 P3 Pd1 106.48(7)
C10 P3 Pd1 117.52(7)
C7 P3 Pd1 114.00(7)
C2 C1 C6 118.41(18)
C2 C1 P1 125.13(16)
C6 C1 P1 115.63(14)
C3 C2 C1 120.8(2)
C3 C2 H2 119.6
C1 C2 H2 119.6
C2 C3 C4 120.6(2)
C2 C3 H3 119.7
C4 C3 H3 119.7
C5 C4 C3 119.5(2)
C5 C4 H4 120.3
C3 C4 H4 120.3
C4 C5 C6 120.4(2)
C4 C5 H5 119.8
C6 C5 H5 119.8
C5 C6 C1 120.23(19)
C5 C6 P3 122.98(17)
C1 C6 P3 116.65(14)
C9 C7 C8 111.44(19)
C9 C7 P3 114.85(15)
C8 C7 P3 109.73(14)
C9 C7 H7 106.8
C8 C7 H7 106.8
P3 C7 H7 106.8
C7 C8 H8A 109.5
C7 C8 H8B 109.5
H8A C8 H8B 109.5
C7 C8 H8C 109.5
H8A C8 H8C 109.5
H8B C8 H8C 109.5
C7 C9 H9A 109.5
C7 C9 H9B 109.5
H9A C9 H9B 109.5
C7 C9 H9C 109.5
H9A C9 H9C 109.5
H9B C9 H9C 109.5
C11 C10 C12 110.8(2)
C11 C10 P3 112.03(15)
C12 C10 P3 109.37(15)
C11 C10 H10 108.2
C12 C10 H10 108.2
P3 C10 H10 108.2
C10 C11 H11A 109.5
C10 C11 H11B 109.5
H11A C11 H11B 109.5
C10 C11 H11C 109.5
H11A C11 H11C 109.5
H11B C11 H11C 109.5
C10 C12 H12A 109.5
C10 C12 H12B 109.5
H12A C12 H12B 109.5
C10 C12 H12C 109.5
H12A C12 H12C 109.5
H12B C12 H12C 109.5
C14 C13 C18 117.94(17)
C14 C13 P1 124.07(15)
C18 C13 P1 116.37(13)
C15 C14 C13 120.91(18)
C15 C14 H14 119.5
C13 C14 H14 119.5
C16 C15 C14 120.74(17)
C16 C15 H15 119.6
C14 C15 H15 119.6
C17 C16 C15 119.60(19)
C17 C16 H16 120.2
C15 C16 H16 120.2
C16 C17 C18 120.23(19)
C16 C17 H17 119.9
C18 C17 H17 119.9
C17 C18 C13 120.47(17)
C17 C18 P2 122.34(15)
C13 C18 P2 117.12(14)
C21 C19 C20 110.72(18)
C21 C19 P2 112.16(15)
C20 C19 P2 107.74(14)
C21 C19 H19 108.7
C20 C19 H19 108.7
P2 C19 H19 108.7
C19 C20 H20A 109.5
C19 C20 H20B 109.5
H20A C20 H20B 109.5
C19 C20 H20C 109.5
H20A C20 H20C 109.5
H20B C20 H20C 109.5
C19 C21 H21A 109.5
C19 C21 H21B 109.5
H21A C21 H21B 109.5
C19 C21 H21C 109.5
H21A C21 H21C 109.5
H21B C21 H21C 109.5
C23 C22 C24 110.88(18)
C23 C22 P2 116.70(16)
C24 C22 P2 109.22(15)
C23 C22 H22 106.5
C24 C22 H22 106.5
P2 C22 H22 106.5
C22 C23 H23A 109.5
C22 C23 H23B 109.5
H23A C23 H23B 109.5
C22 C23 H23C 109.5
H23A C23 H23C 109.5
H23B C23 H23C 109.5
C22 C24 H24A 109.5
C22 C24 H24B 109.5
H24A C24 H24B 109.5
C22 C24 H24C 109.5
H24A C24 H24C 109.5
H24B C24 H24C 109.5

loop_
_geom_bond_atom_site_label_1
_geom_bond_atom_site_label_2
_geom_bond_distance
Pd1 P1 2.2533(9)
Pd1 P2 2.2894(8)
Pd1 P3 2.3146(8)
Pd1 Cl1 2.4122(10)
P1 C13 1.842(2)
P1 C1 1.843(2)
P2 C18 1.8140(19)
P2 C19 1.840(2)
P2 C22 1.845(2)
P3 C6 1.827(2)
P3 C10 1.842(2)
P3 C7 1.846(2)
C1 C2 1.405(3)
C1 C6 1.410(3)
C2 C3 1.384(3)
C2 H2 0.9500
C3 C4 1.401(4)
C3 H3 0.9500
C4 C5 1.384(3)
C4 H4 0.9500
C5 C6 1.405(3)
C5 H5 0.9500
C7 C9 1.521(3)
C7 C8 1.532(3)
C7 H7 1.0000
C8 H8A 0.9800
C8 H8B 0.9800
C8 H8C 0.9800
C9 H9A 0.9800
C9 H9B 0.9800
C9 H9C 0.9800
C10 C11 1.528(3)
C10 C12 1.530(3)
C10 H10 1.0000
C11 H11A 0.9800
C11 H11B 0.9800
C11 H11C 0.9800
C12 H12A 0.9800
C12 H12B 0.9800
C12 H12C 0.9800
C13 C14 1.400(3)
C13 C18 1.409(3)
C14 C15 1.388(3)
C14 H14 0.9500
C15 C16 1.384(3)
C15 H15 0.9500
C16 C17 1.383(3)
C16 H16 0.9500
C17 C18 1.403(3)
C17 H17 0.9500
C19 C21 1.526(3)
C19 C20 1.532(3)
C19 H19 1.0000
C20 H20A 0.9800
C20 H20B 0.9800
C20 H20C 0.9800
C21 H21A 0.9800
C21 H21B 0.9800
C21 H21C 0.9800
C22 C23 1.525(3)
C22 C24 1.527(3)
C22 H22 1.0000
C23 H23A 0.9800
C23 H23B 0.9800
C23 H23C 0.9800
C24 H24A 0.9800
C24 H24B 0.9800
C24 H24C 0.9800
